data_7128835
loop_
_publ_author_name
'Chen, Fangyuan'
'Tang, Junyuan'
'Wei, Yinhui'
'Tian, Jingyuan'
'Gao, Hui'
'Yi, Wei'
'Zhou, Zhi'

_publ_section_title
;
 Rh(III)-Catalyzed and synergistic dual directing group-enabled
 redox-neutral [3+3] annulation of <i>N</i>-phenoxyacetamides with
 \a-allenols.
;
_journal_issue 73
_journal_name_full 'Chemical communications (Cambridge, England)'
_journal_page_first 9284
_journal_page_last 9287
_journal_paper_doi 10.1039/d1cc03206b
_journal_volume 57
_journal_year 2021
_chemical_formula_moiety 'C18 H18 O2'
_chemical_formula_sum 'C18 H18 O2'
_chemical_formula_weight 266.32
_space_group_crystal_system triclinic
_space_group_IT_number 2
_space_group_name_Hall '-P 1'
_space_group_name_H-M_alt 'P -1'
_atom_sites_solution_hydrogens geom
_atom_sites_solution_primary dual
_audit_creation_date 2021-05-17
_audit_creation_method
;
Olex2 1.3-alpha
(compiled 2020.09.11 svn.r3730fd0d for OlexSys, GUI svn.r6159)
;
_audit_update_record
;
2021-05-20 deposited with the CCDC.	2021-08-16 downloaded from the CCDC.
;
_cell_angle_alpha 77.537(14)
_cell_angle_beta 72.055(16)
_cell_angle_gamma 75.300(16)
_cell_formula_units_Z 2
_cell_length_a 8.3313(17)
_cell_length_b 8.8068(15)
_cell_length_c 10.2625(15)
_cell_measurement_reflns_used 1584
_cell_measurement_temperature 149.99(10)
_cell_measurement_theta_max 29.1770
_cell_measurement_theta_min 3.1650
_cell_volume 685.1(2)
_computing_cell_refinement 'CrysAlisPro 1.171.38.43f (Rigaku OD, 2015)'
_computing_data_collection 'CrysAlisPro 1.171.38.43f (Rigaku OD, 2015)'
_computing_data_reduction 'CrysAlisPro 1.171.38.43f (Rigaku OD, 2015)'
_computing_molecular_graphics 'Olex2 1.3-alpha (Dolomanov et al., 2009)'
_computing_publication_material 'Olex2 1.3-alpha (Dolomanov et al., 2009)'
_computing_structure_refinement 'SHELXL 2018/3 (Sheldrick, 2015)'
_computing_structure_solution 'SHELXT 2018/2 (Sheldrick, 2018)'
_diffrn_ambient_environment N~2~
_diffrn_ambient_temperature 149.99(10)
_diffrn_detector 'CCD plate'
_diffrn_detector_area_resol_mean 5.2684
_diffrn_detector_type AtlasS2
_diffrn_measured_fraction_theta_full 0.994
_diffrn_measured_fraction_theta_max 0.994
_diffrn_measurement_details
;
List of Runs (angles in degrees, time in seconds):

  # Type    Start    End  Width  t~exp~   \w     \q     \k     \f   Frames
#--------------------------------------------------------------------------
  1  \w    -77.00  21.00   1.00    2.00    --  -11.27 -77.00 120.00   98
  2  \w    -57.00  36.00   1.00    2.00    --   11.90 -57.00-120.00   93
  3  \w    -16.00  83.00   1.00    2.00    --   11.90  57.00  30.00   99
;
_diffrn_measurement_device 'four-circle diffractometer'
_diffrn_measurement_device_type 'SuperNova, Dual, Cu at zero, AtlasS2'
_diffrn_measurement_method '\w scans'
_diffrn_orient_matrix_type 'CrysAlisPro convention (1999,Acta A55,543-557)'
_diffrn_orient_matrix_UB_11 0.0205759000
_diffrn_orient_matrix_UB_12 -0.0493727000
_diffrn_orient_matrix_UB_13 -0.0514824000
_diffrn_orient_matrix_UB_21 -0.0880242000
_diffrn_orient_matrix_UB_22 0.0160740000
_diffrn_orient_matrix_UB_23 0.0005210000
_diffrn_orient_matrix_UB_31 0.0132681000
_diffrn_orient_matrix_UB_32 0.0663004000
_diffrn_orient_matrix_UB_33 -0.0524220000
_diffrn_radiation_monochromator mirror
_diffrn_radiation_probe x-ray
_diffrn_radiation_type 'Mo K\a'
_diffrn_radiation_wavelength 0.71073
_diffrn_reflns_av_R_equivalents 0.0788
_diffrn_reflns_av_unetI/netI 0.1001
_diffrn_reflns_Laue_measured_fraction_full 0.994
_diffrn_reflns_Laue_measured_fraction_max 0.994
_diffrn_reflns_limit_h_max 9
_diffrn_reflns_limit_h_min -7
_diffrn_reflns_limit_k_max 10
_diffrn_reflns_limit_k_min -10
_diffrn_reflns_limit_l_max 12
_diffrn_reflns_limit_l_min -9
_diffrn_reflns_number 4266
_diffrn_reflns_point_group_measured_fraction_full 0.994
_diffrn_reflns_point_group_measured_fraction_max 0.994
_diffrn_reflns_theta_full 24.997
_diffrn_reflns_theta_max 24.997
_diffrn_reflns_theta_min 2.110
_diffrn_source 'micro-focus sealed X-ray tube'
_diffrn_source_type 'SuperNova (Mo) X-ray Source'
_exptl_absorpt_coefficient_mu 0.083
_exptl_absorpt_correction_T_max 1.00000
_exptl_absorpt_correction_T_min 0.44050
_exptl_absorpt_correction_type multi-scan
_exptl_absorpt_process_details
;
CrysAlisPro 1.171.38.43f (Rigaku Oxford Diffraction, 2015)
Empirical absorption correction using spherical harmonics,
 implemented in SCALE3 ABSPACK scaling algorithm.
;
_exptl_crystal_colour colourless
_exptl_crystal_colour_primary colourless
_exptl_crystal_density_diffrn 1.291
_exptl_crystal_description block
_exptl_crystal_F_000 284
_exptl_crystal_size_max 0.14
_exptl_crystal_size_mid 0.12
_exptl_crystal_size_min 0.1
_refine_diff_density_max 0.409
_refine_diff_density_min -0.433
_refine_diff_density_rms 0.102
_refine_ls_extinction_method none
_refine_ls_goodness_of_fit_ref 0.998
_refine_ls_hydrogen_treatment constr
_refine_ls_matrix_type full
_refine_ls_number_parameters 184
_refine_ls_number_reflns 2399
_refine_ls_number_restraints 0
_refine_ls_restrained_S_all 0.998
_refine_ls_R_factor_all 0.1104
_refine_ls_R_factor_gt 0.0832
_refine_ls_shift/su_max 0.000
_refine_ls_shift/su_mean 0.000
_refine_ls_structure_factor_coef Fsqd
_refine_ls_weighting_details 'w=1/[\s^2^(Fo^2^)+(0.1421P)^2^] where P=(Fo^2^+2Fc^2^)/3'
_refine_ls_weighting_scheme calc
_refine_ls_wR_factor_gt 0.2123
_refine_ls_wR_factor_ref 0.2471
_reflns_Friedel_coverage 0.000
_reflns_number_gt 1561
_reflns_number_total 2399
_reflns_threshold_expression 'I > 2\s(I)'
_cod_data_source_file d1cc03206b2.cif
_cod_data_source_block 127-3
_cod_depositor_comments 'Adding full bibliography for 7128835.cif.'
_cod_database_code 7128835
_shelx_shelxl_version_number 2018/3
_shelx_space_group_comment
;
The symmetry employed for this shelxl refinement is uniquely defined
by the following loop, which should always be used as a source of
symmetry information in preference to the above space-group names.
They are only intended as comments.
;
_reflns_odcompleteness_completeness 99.32
_reflns_odcompleteness_iscentric 1
_reflns_odcompleteness_theta 26.32
_olex2_refinement_description
;
1. Fixed Uiso
 At 1.2 times of:
  All C(H) groups, All C(H,H) groups
 At 1.5 times of:
  All C(H,H,H) groups, All O(H) groups
2.a Secondary CH2 refined with riding coordinates:
 C9(H9A,H9B)
2.b Aromatic/amide H refined with riding coordinates:
 C16(H16), C13(H13), C2(H2), C15(H15), C7(H7), C3(H3), C6(H6), C5(H5), C14(H14)
2.c Idealised Me refined as rotating group:
 C17(H17A,H17B,H17C), C18(H18A,H18B,H18C)
2.d Idealised tetrahedral OH refined as rotating group:
 O1(H1)
;
_olex2_submission_special_instructions 'No special instructions were received'
_oxdiff_exptl_absorpt_empirical_details
;
Empirical correction (ABSPACK) includes:
- Absorption correction using spherical harmonics
- Frame scaling
;
_oxdiff_exptl_absorpt_empirical_full_max 4.499
_oxdiff_exptl_absorpt_empirical_full_min 0.436

loop_
_space_group_symop_operation_xyz
'x, y, z'
'-x, -y, -z'

loop_
_atom_site_label
_atom_site_type_symbol
_atom_site_fract_x
_atom_site_fract_y
_atom_site_fract_z
_atom_site_U_iso_or_equiv
_atom_site_adp_type
_atom_site_occupancy
_atom_site_site_symmetry_order
_atom_site_calc_flag
_atom_site_refinement_flags_posn
_atom_site_refinement_flags_adp
_atom_site_refinement_flags_occupancy
_atom_site_disorder_assembly
_atom_site_disorder_group
O2 O 0.6230(2) 0.1089(2) 0.84322(18) 0.0273(6) Uani 1 1 d . . . . .
O1 O 0.3356(2) 0.1832(2) 0.96336(19) 0.0301(6) Uani 1 1 d . . . . .
H1 H 0.323697 0.099877 1.015851 0.045 Uiso 1 1 calc R U . . .
C11 C 0.6916(4) 0.2317(3) 0.8531(3) 0.0245(7) Uani 1 1 d . . . . .
C12 C 0.6170(4) 0.3921(3) 0.8249(3) 0.0256(7) Uani 1 1 d . . . . .
C10 C 0.4462(4) 0.1496(3) 0.8339(3) 0.0273(7) Uani 1 1 d . . . . .
C8 C 0.4659(4) 0.4357(3) 0.7681(3) 0.0260(7) Uani 1 1 d . . . . .
C16 C 0.8456(4) 0.1863(3) 0.8919(3) 0.0290(7) Uani 1 1 d . . . . .
H16 H 0.894250 0.079071 0.909313 0.035 Uiso 1 1 calc R U . . .
C13 C 0.7007(4) 0.5024(3) 0.8418(3) 0.0303(7) Uani 1 1 d . . . . .
H13 H 0.652908 0.609958 0.825556 0.036 Uiso 1 1 calc R U . . .
C1 C 0.2379(4) 0.6469(3) 0.6817(3) 0.0277(7) Uani 1 1 d . . . . .
C2 C 0.2306(4) 0.5894(3) 0.5677(3) 0.0300(8) Uani 1 1 d . . . . .
H2 H 0.317463 0.507244 0.532327 0.036 Uiso 1 1 calc R U . . .
C15 C 0.9255(4) 0.2980(3) 0.9044(3) 0.0323(8) Uani 1 1 d . . . . .
H15 H 1.029372 0.267119 0.928130 0.039 Uiso 1 1 calc R U . . .
C7 C 0.3769(4) 0.5856(3) 0.7499(3) 0.0281(7) Uani 1 1 d . . . . .
H7 H 0.407564 0.659628 0.785141 0.034 Uiso 1 1 calc R U . . .
C4 C -0.0358(4) 0.7728(3) 0.5559(3) 0.0318(8) Uani 1 1 d . . . . .
C9 C 0.4224(4) 0.2982(3) 0.7297(3) 0.0290(7) Uani 1 1 d . . . . .
H9A H 0.495780 0.277691 0.638882 0.035 Uiso 1 1 calc R U . . .
H9B H 0.303882 0.325800 0.724821 0.035 Uiso 1 1 calc R U . . .
C3 C 0.0968(4) 0.6519(3) 0.5061(3) 0.0301(7) Uani 1 1 d . . . . .
H3 H 0.096263 0.611623 0.429681 0.036 Uiso 1 1 calc R U . . .
C6 C 0.1073(4) 0.7739(3) 0.7274(3) 0.0297(7) Uani 1 1 d . . . . .
H6 H 0.110743 0.818815 0.800418 0.036 Uiso 1 1 calc R U . . .
C17 C 0.4186(4) 0.0062(3) 0.7930(3) 0.0322(8) Uani 1 1 d . . . . .
H17A H 0.492902 -0.009323 0.702493 0.048 Uiso 1 1 calc R U . . .
H17B H 0.300756 0.022072 0.791583 0.048 Uiso 1 1 calc R U . . .
H17C H 0.444485 -0.085692 0.858658 0.048 Uiso 1 1 calc R U . . .
C5 C -0.0274(4) 0.8345(3) 0.6664(3) 0.0336(8) Uani 1 1 d . . . . .
H5 H -0.113613 0.918029 0.700124 0.040 Uiso 1 1 calc R U . . .
C14 C 0.8510(4) 0.4576(4) 0.8815(3) 0.0337(8) Uani 1 1 d . . . . .
H14 H 0.902695 0.534060 0.892963 0.040 Uiso 1 1 calc R U . . .
C18 C -0.1848(4) 0.8348(4) 0.4915(3) 0.0416(9) Uani 1 1 d . . . . .
H18A H -0.145814 0.823714 0.395045 0.062 Uiso 1 1 calc R U . . .
H18B H -0.229395 0.944843 0.500792 0.062 Uiso 1 1 calc R U . . .
H18C H -0.273722 0.775352 0.537580 0.062 Uiso 1 1 calc R U . . .

loop_
_atom_site_aniso_label
_atom_site_aniso_U_11
_atom_site_aniso_U_22
_atom_site_aniso_U_33
_atom_site_aniso_U_23
_atom_site_aniso_U_13
_atom_site_aniso_U_12
O2 0.0185(11) 0.0250(10) 0.0384(12) -0.0039(8) -0.0109(9) -0.0013(9)
O1 0.0239(12) 0.0306(11) 0.0330(12) -0.0001(8) -0.0067(9) -0.0054(9)
C11 0.0170(15) 0.0279(15) 0.0261(15) -0.0022(10) -0.0042(11) -0.0037(12)
C12 0.0208(16) 0.0291(15) 0.0240(14) -0.0017(11) -0.0023(12) -0.0063(13)
C10 0.0166(15) 0.0305(15) 0.0371(16) -0.0034(12) -0.0136(13) -0.0023(12)
C8 0.0198(15) 0.0304(16) 0.0267(15) -0.0014(11) -0.0054(12) -0.0068(13)
C16 0.0203(16) 0.0303(15) 0.0345(16) 0.0005(12) -0.0096(13) -0.0033(13)
C13 0.0252(17) 0.0338(16) 0.0337(16) -0.0047(12) -0.0077(13) -0.0100(14)
C1 0.0250(16) 0.0272(14) 0.0305(16) 0.0001(11) -0.0072(12) -0.0088(13)
C2 0.0239(17) 0.0267(15) 0.0352(17) -0.0019(12) -0.0048(13) -0.0040(13)
C15 0.0191(16) 0.0440(18) 0.0318(16) -0.0006(12) -0.0079(13) -0.0055(15)
C7 0.0258(17) 0.0267(15) 0.0320(16) -0.0033(11) -0.0090(13) -0.0054(13)
C4 0.0277(17) 0.0367(16) 0.0298(16) 0.0018(12) -0.0076(13) -0.0102(14)
C9 0.0213(16) 0.0281(15) 0.0375(17) 0.0008(11) -0.0107(13) -0.0060(13)
C3 0.0292(18) 0.0323(16) 0.0277(15) -0.0015(11) -0.0069(13) -0.0079(14)
C6 0.0285(17) 0.0293(15) 0.0331(16) -0.0059(12) -0.0103(13) -0.0056(14)
C17 0.0311(18) 0.0288(15) 0.0396(17) -0.0008(12) -0.0160(14) -0.0067(14)
C5 0.0268(17) 0.0321(16) 0.0395(18) -0.0061(13) -0.0091(14) -0.0008(14)
C14 0.0260(17) 0.0429(18) 0.0365(17) -0.0072(13) -0.0090(14) -0.0126(14)
C18 0.0326(19) 0.0495(19) 0.0418(19) -0.0033(14) -0.0151(15) -0.0032(15)

loop_
_atom_type_symbol
_atom_type_description
_atom_type_scat_dispersion_real
_atom_type_scat_dispersion_imag
_atom_type_scat_source
C C 0.0033 0.0016 'International Tables Vol C Tables 4.2.6.8 and 6.1.1.4'
H H 0.0000 0.0000 'International Tables Vol C Tables 4.2.6.8 and 6.1.1.4'
O O 0.0106 0.0060 'International Tables Vol C Tables 4.2.6.8 and 6.1.1.4'

loop_
_geom_angle_atom_site_label_1
_geom_angle_atom_site_label_2
_geom_angle_atom_site_label_3
_geom_angle
_geom_angle_site_symmetry_1
_geom_angle_site_symmetry_3
_geom_angle_publ_flag
C11 O2 C10 116.43(19) . . ?
C10 O1 H1 109.5 . . ?
O2 C11 C12 123.7(3) . . ?
O2 C11 C16 115.5(2) . . ?
C16 C11 C12 120.8(3) . . ?
C11 C12 C8 119.1(3) . . ?
C13 C12 C11 116.9(3) . . ?
C13 C12 C8 123.8(2) . . ?
O2 C10 C9 109.6(2) . . ?
O2 C10 C17 105.1(2) . . ?
O1 C10 O2 108.9(2) . . ?
O1 C10 C9 107.6(2) . . ?
O1 C10 C17 112.4(2) . . ?
C17 C10 C9 113.2(2) . . ?
C12 C8 C9 114.1(2) . . ?
C7 C8 C12 122.9(3) . . ?
C7 C8 C9 122.9(3) . . ?
C11 C16 H16 119.7 . . ?
C15 C16 C11 120.5(3) . . ?
C15 C16 H16 119.7 . . ?
C12 C13 H13 118.8 . . ?
C14 C13 C12 122.3(3) . . ?
C14 C13 H13 118.8 . . ?
C2 C1 C7 123.5(2) . . ?
C2 C1 C6 116.8(3) . . ?
C6 C1 C7 119.6(3) . . ?
C1 C2 H2 119.3 . . ?
C3 C2 C1 121.4(3) . . ?
C3 C2 H2 119.3 . . ?
C16 C15 H15 120.1 . . ?
C16 C15 C14 119.8(3) . . ?
C14 C15 H15 120.1 . . ?
C8 C7 C1 128.3(3) . . ?
C8 C7 H7 115.9 . . ?
C1 C7 H7 115.9 . . ?
C3 C4 C5 117.8(3) . . ?
C3 C4 C18 120.7(3) . . ?
C5 C4 C18 121.5(3) . . ?
C10 C9 H9A 109.3 . . ?
C10 C9 H9B 109.3 . . ?
C8 C9 C10 111.6(2) . . ?
C8 C9 H9A 109.3 . . ?
C8 C9 H9B 109.3 . . ?
H9A C9 H9B 108.0 . . ?
C2 C3 H3 119.3 . . ?
C4 C3 C2 121.4(3) . . ?
C4 C3 H3 119.3 . . ?
C1 C6 H6 119.3 . . ?
C5 C6 C1 121.4(3) . . ?
C5 C6 H6 119.3 . . ?
C10 C17 H17A 109.5 . . ?
C10 C17 H17B 109.5 . . ?
C10 C17 H17C 109.5 . . ?
H17A C17 H17B 109.5 . . ?
H17A C17 H17C 109.5 . . ?
H17B C17 H17C 109.5 . . ?
C4 C5 C6 121.1(3) . . ?
C4 C5 H5 119.4 . . ?
C6 C5 H5 119.4 . . ?
C13 C14 C15 119.7(3) . . ?
C13 C14 H14 120.1 . . ?
C15 C14 H14 120.1 . . ?
C4 C18 H18A 109.5 . . ?
C4 C18 H18B 109.5 . . ?
C4 C18 H18C 109.5 . . ?
H18A C18 H18B 109.5 . . ?
H18A C18 H18C 109.5 . . ?
H18B C18 H18C 109.5 . . ?

loop_
_geom_bond_atom_site_label_1
_geom_bond_atom_site_label_2
_geom_bond_distance
_geom_bond_site_symmetry_2
_geom_bond_publ_flag
O2 C11 1.380(3) . ?
O2 C10 1.453(3) . ?
O1 H1 0.8200 . ?
O1 C10 1.406(3) . ?
C11 C12 1.398(4) . ?
C11 C16 1.396(4) . ?
C12 C8 1.477(4) . ?
C12 C13 1.397(4) . ?
C10 C9 1.513(4) . ?
C10 C17 1.504(4) . ?
C8 C7 1.345(4) . ?
C8 C9 1.506(4) . ?
C16 H16 0.9300 . ?
C16 C15 1.367(4) . ?
C13 H13 0.9300 . ?
C13 C14 1.373(4) . ?
C1 C2 1.394(4) . ?
C1 C7 1.463(4) . ?
C1 C6 1.396(4) . ?
C2 H2 0.9300 . ?
C2 C3 1.385(4) . ?
C15 H15 0.9300 . ?
C15 C14 1.386(4) . ?
C7 H7 0.9300 . ?
C4 C3 1.380(4) . ?
C4 C5 1.386(4) . ?
C4 C18 1.510(4) . ?
C9 H9A 0.9700 . ?
C9 H9B 0.9700 . ?
C3 H3 0.9300 . ?
C6 H6 0.9300 . ?
C6 C5 1.387(4) . ?
C17 H17A 0.9600 . ?
C17 H17B 0.9600 . ?
C17 H17C 0.9600 . ?
C5 H5 0.9300 . ?
C14 H14 0.9300 . ?
C18 H18A 0.9600 . ?
C18 H18B 0.9600 . ?
C18 H18C 0.9600 . ?

loop_
_geom_torsion_atom_site_label_1
_geom_torsion_atom_site_label_2
_geom_torsion_atom_site_label_3
_geom_torsion_atom_site_label_4
_geom_torsion
_geom_torsion_site_symmetry_1
_geom_torsion_site_symmetry_2
_geom_torsion_site_symmetry_3
_geom_torsion_site_symmetry_4
_geom_torsion_publ_flag
O2 C11 C12 C8 -6.2(4) . . . . ?
O2 C11 C12 C13 179.0(2) . . . . ?
O2 C11 C16 C15 179.7(2) . . . . ?
O2 C10 C9 C8 -58.2(3) . . . . ?
O1 C10 C9 C8 60.1(3) . . . . ?
C11 O2 C10 O1 -71.5(3) . . . . ?
C11 O2 C10 C9 45.9(3) . . . . ?
C11 O2 C10 C17 167.8(2) . . . . ?
C11 C12 C8 C7 173.8(3) . . . . ?
C11 C12 C8 C9 -7.5(4) . . . . ?
C11 C12 C13 C14 1.3(4) . . . . ?
C11 C16 C15 C14 1.5(4) . . . . ?
C12 C11 C16 C15 0.7(4) . . . . ?
C12 C8 C7 C1 172.8(3) . . . . ?
C12 C8 C9 C10 39.2(3) . . . . ?
C12 C13 C14 C15 0.8(4) . . . . ?
C10 O2 C11 C12 -14.4(4) . . . . ?
C10 O2 C11 C16 166.7(2) . . . . ?
C8 C12 C13 C14 -173.2(2) . . . . ?
C16 C11 C12 C8 172.7(2) . . . . ?
C16 C11 C12 C13 -2.0(4) . . . . ?
C16 C15 C14 C13 -2.2(4) . . . . ?
C13 C12 C8 C7 -11.9(4) . . . . ?
C13 C12 C8 C9 166.9(2) . . . . ?
C1 C2 C3 C4 -0.6(4) . . . . ?
C1 C6 C5 C4 -1.1(4) . . . . ?
C2 C1 C7 C8 -34.4(4) . . . . ?
C2 C1 C6 C5 3.0(4) . . . . ?
C7 C8 C9 C10 -142.1(3) . . . . ?
C7 C1 C2 C3 -179.7(2) . . . . ?
C7 C1 C6 C5 -179.4(2) . . . . ?
C9 C8 C7 C1 -5.9(4) . . . . ?
C3 C4 C5 C6 -1.8(4) . . . . ?
C6 C1 C2 C3 -2.1(4) . . . . ?
C6 C1 C7 C8 148.2(3) . . . . ?
C17 C10 C9 C8 -175.1(2) . . . . ?
C5 C4 C3 C2 2.6(4) . . . . ?
C18 C4 C3 C2 -177.3(3) . . . . ?
C18 C4 C5 C6 178.2(3) . . . . ?
